data_4028826
loop_
_publ_author_name
'Yi-Feng Qiu'
'Fang Yang'
'Zi-Hang Qiu'
'Mei-Jin Zhong'
'Li-Jing Wang'
'Yu-Ying Ye'
'Bo Song'
'Yong-Min Liang'

_publ_contact_author_name
;
;
_publ_section_title
;
 Br\/onsted Acid Catalyzed and NIS-Promoted Cyclization of Diynones:
 Selective Synthesis of 4-Pyrone, 4-Pyridone, and 3-Pyrrolone Derivatives
;
_journal_name_full 'Journal of Organic Chemistry'
_journal_page_first 12018
_journal_page_last 12028
_journal_paper_doi 10.1021/jo402055a
_journal_volume 78
_journal_year 2013
_chemical_formula_moiety 'C24 H17 I2 N O'
_chemical_formula_sum 'C24 H17 I2 N O'
_chemical_formula_weight 589.19
_chemical_name_systematic
;
 ? 
;
_space_group_crystal_system monoclinic
_space_group_IT_number 14
_space_group_name_Hall '-P 2yn'
_space_group_name_H-M_alt 'P 1 21/n 1'
_symmetry_space_group_name_Hall '-P 2yn'
_symmetry_space_group_name_H-M 'P 1 21/n 1'
_atom_sites_solution_hydrogens geom
_atom_sites_solution_primary iterative
_atom_sites_solution_secondary difmap
_audit_creation_date 2013-01-09
_audit_creation_method
;
  Olex2 1.2
  (compiled Dec  5 2012 16:20:19, GUI svn.r4385)
;
_cell_angle_alpha 90.00
_cell_angle_beta 94.824(8)
_cell_angle_gamma 90.00
_cell_formula_units_Z 4
_cell_length_a 9.8410(4)
_cell_length_b 9.5876(4)
_cell_length_c 22.784(2)
_cell_measurement_reflns_used 3254
_cell_measurement_temperature 291.64(10)
_cell_measurement_theta_max 28.5147
_cell_measurement_theta_min 2.9709
_cell_volume 2142.1(2)
_computing_cell_refinement
;
CrysAlisPro, Agilent Technologies,
Version 1.171.36.20 (release 27-06-2012 CrysAlis171 .NET)
(compiled Jul 11 2012,15:38:31)
;
_computing_data_collection
;
CrysAlisPro, Agilent Technologies,
Version 1.171.36.20 (release 27-06-2012 CrysAlis171 .NET)
(compiled Jul 11 2012,15:38:31)
;
_computing_data_reduction
;
CrysAlisPro, Agilent Technologies,
Version 1.171.36.20 (release 27-06-2012 CrysAlis171 .NET)
(compiled Jul 11 2012,15:38:31)
;
_computing_molecular_graphics
;
O. V. Dolomanov, L. J. Bourhis, R. J. Gildea, J. A. K. Howard and H. Puschmann,
OLEX2: a complete structure solution, refinement and analysis program.
J. Appl. Cryst. (2009). 42, 339-341.
;
_computing_publication_material
;
O. V. Dolomanov, L. J. Bourhis, R. J. Gildea, J. A. K. Howard and H. Puschmann,
OLEX2: a complete structure solution, refinement and analysis program.
J. Appl. Cryst. (2009). 42, 339-341.
;
_computing_structure_refinement
;
SHELXL, G.M. Sheldrick, Acta Cryst.
(2008). A64, 112-122
;
_computing_structure_solution 'SUPERFLIP, J. Appl. Cryst. (2007) 40, 786-790'
_diffrn_ambient_temperature 291.64(10)
_diffrn_detector_area_resol_mean 16.0733
_diffrn_measured_fraction_theta_full 0.9974
_diffrn_measured_fraction_theta_max 0.9740
_diffrn_measurement_details
;
  1 omega  -16.00   10.00   1.0000    2.0000
omega____ theta____ kappa____ phi______ frames
    -      -19.3492  -99.0000  -90.0000 26

  2 omega   28.00   90.00   1.0000    2.0000
omega____ theta____ kappa____ phi______ frames
    -       22.7867   57.0000  150.0000 62

  3 omega   72.00  103.00   1.0000    2.0000
omega____ theta____ kappa____ phi______ frames
    -       22.7867 -178.0000  -30.0000 31

  4 omega  -45.00   78.00   1.0000    2.0000
omega____ theta____ kappa____ phi______ frames
    -       22.7867  -19.0000  150.0000 123
;
_diffrn_measurement_device_type 'SuperNova, Dual, Cu at zero, Eos'
_diffrn_measurement_method '\w scans'
_diffrn_orient_matrix_UB_11 -0.0708177000
_diffrn_orient_matrix_UB_12 -0.0043635000
_diffrn_orient_matrix_UB_13 0.0041819000
_diffrn_orient_matrix_UB_21 0.0161193000
_diffrn_orient_matrix_UB_22 -0.0139106000
_diffrn_orient_matrix_UB_23 0.0303309000
_diffrn_orient_matrix_UB_31 -0.0012651000
_diffrn_orient_matrix_UB_32 0.0726548000
_diffrn_orient_matrix_UB_33 0.0060309000
_diffrn_radiation_monochromator mirror
_diffrn_radiation_type 'Mo K\a'
_diffrn_radiation_wavelength 0.7107
_diffrn_reflns_av_R_equivalents 0.0313
_diffrn_reflns_av_unetI/netI 0.0491
_diffrn_reflns_limit_h_max 12
_diffrn_reflns_limit_h_min -12
_diffrn_reflns_limit_k_max 12
_diffrn_reflns_limit_k_min -12
_diffrn_reflns_limit_l_max 13
_diffrn_reflns_limit_l_min -30
_diffrn_reflns_number 9258
_diffrn_reflns_theta_full 28.54
_diffrn_reflns_theta_max 28.54
_diffrn_reflns_theta_min 2.97
_diffrn_source 'SuperNova (Mo) x-ray Source'
_exptl_absorpt_coefficient_mu 2.950
_exptl_absorpt_correction_T_max 1.00000
_exptl_absorpt_correction_T_min 0.80923
_exptl_absorpt_correction_type multi-scan
_exptl_absorpt_process_details
;
CrysAlisPro, Agilent Technologies,
Version 1.171.36.20 (release 27-06-2012 CrysAlis171 .NET)
(compiled Jul 11 2012,15:38:31)
empirical absorption correction using spherical harmonics,
 implemented in SCALE3 ABSPACK scaling algorithm.
;
_exptl_crystal_colour 'clear light colourless'
_exptl_crystal_colour_lustre clear
_exptl_crystal_colour_modifier light
_exptl_crystal_colour_primary colourless
_exptl_crystal_density_diffrn 1.827
_exptl_crystal_description block
_exptl_crystal_F_000 1128
_exptl_crystal_size_max 0.42
_exptl_crystal_size_mid 0.38
_exptl_crystal_size_min 0.36
_refine_diff_density_max 0.542
_refine_diff_density_min -0.861
_refine_diff_density_rms 0.109
_refine_ls_extinction_method none
_refine_ls_goodness_of_fit_ref 1.056
_refine_ls_hydrogen_treatment mixed
_refine_ls_matrix_type full
_refine_ls_number_parameters 253
_refine_ls_number_reflns 4858
_refine_ls_number_restraints 36
_refine_ls_restrained_S_all 1.074
_refine_ls_R_factor_all 0.0590
_refine_ls_R_factor_gt 0.0386
_refine_ls_shift/su_max 0.001
_refine_ls_shift/su_mean 0.000
_refine_ls_structure_factor_coef Fsqd
_refine_ls_weighting_details 'calc w=1/[\s^2^(Fo^2^)+(0.0331P)^2^+0.3386P] where P=(Fo^2^+2Fc^2^)/3'
_refine_ls_weighting_scheme calc
_refine_ls_wR_factor_gt 0.0826
_refine_ls_wR_factor_ref 0.0944
_reflns_number_gt 3570
_reflns_number_total 4858
_reflns_threshold_expression >2sigma(I)
_cod_data_source_file jo402055a_si_003.cif
_cod_data_source_block qiuyf1218
_cod_original_cell_volume 2142.1(3)
_cod_database_code 4028826
_reflns_odcompleteness_completeness 99.74
_reflns_odcompleteness_iscentric 1
_reflns_odcompleteness_theta 26.32
_olex2_refinement_description
;
1. Fixed Uiso
 At 1.2 times of:
  {H12A,H12B} of C12, H11 of C11, H10 of C10, H9 of C9, H8 of C8, H7 of C7,
  H14 of C14, H15 of C15, H16 of C16, H17 of C17, H18 of C18, H20 of C20, H21
  of C21, H22 of C22, H23 of C23, H24 of C24
2. Uiso/Uaniso restraints and constraints
Uanis(C14) ~ Ueq, Uanis(C13) ~ Ueq, Uanis(C18) ~ Ueq, Uanis(C17) ~ Ueq, 
Uanis(C16) ~ Ueq, Uanis(C15) ~ Ueq: with sigma of 0.01 and sigma for terminal 
atoms of 0.02
3.a Secondary CH2 refined with riding coordinates:
 C12(H12A,H12B)
3.b Aromatic/amide H refined with riding coordinates:
 C7(H7), C8(H8), C9(H9), C10(H10), C11(H11), C14(H14), C15(H15), C16(H16),
 C17(H17), C18(H18), C20(H20), C21(H21), C22(H22), C23(H23), C24(H24)
;

loop_
_space_group_symop_id
_space_group_symop_operation_xyz
1 'x, y, z'
2 '-x+1/2, y+1/2, -z+1/2'
3 '-x, -y, -z'
4 'x-1/2, -y-1/2, z-1/2'

loop_
_atom_site_label
_atom_site_type_symbol
_atom_site_fract_x
_atom_site_fract_y
_atom_site_fract_z
_atom_site_U_iso_or_equiv
_atom_site_adp_type
_atom_site_occupancy
_atom_site_symmetry_multiplicity
_atom_site_calc_flag
_atom_site_refinement_flags
I1 I -0.03190(4) 0.21284(4) 0.387430(14) 0.05555(12) Uani 1 1 d .
I2 I 0.33765(3) 0.12498(3) 0.606207(15) 0.05138(12) Uani 1 1 d .
O1 O 0.2151(3) 0.1162(4) 0.47357(15) 0.0528(9) Uani 1 1 d .
N1 N -0.0713(3) 0.2881(3) 0.57207(15) 0.0330(8) Uani 1 1 d .
C1 C -0.0013(4) 0.2223(4) 0.47894(18) 0.0343(9) Uani 1 1 d .
C2 C 0.1303(4) 0.1702(4) 0.50362(19) 0.0350(9) Uani 1 1 d .
C3 C 0.1488(4) 0.1876(4) 0.56677(19) 0.0353(9) Uani 1 1 d .
C4 C 0.0536(4) 0.2442(4) 0.59933(18) 0.0315(9) Uani 1 1 d .
C5 C -0.0973(4) 0.2753(4) 0.51143(18) 0.0319(9) Uani 1 1 d .
C6 C 0.0764(4) 0.2603(4) 0.66447(19) 0.0373(10) Uani 1 1 d .
C7 C 0.0387(5) 0.1563(5) 0.7021(2) 0.0443(11) Uani 1 1 d .
H7 H -0.0051 0.0766 0.6868 0.053 Uiso 1 1 calc R
C8 C 0.0662(5) 0.1710(6) 0.7622(2) 0.0523(12) Uani 1 1 d .
H8 H 0.0402 0.1010 0.7872 0.063 Uiso 1 1 calc R
C9 C 0.1310(5) 0.2868(6) 0.7855(2) 0.0596(14) Uani 1 1 d .
H9 H 0.1472 0.2962 0.8261 0.072 Uiso 1 1 calc R
C10 C 0.1720(5) 0.3889(6) 0.7490(2) 0.0588(14) Uani 1 1 d .
H10 H 0.2190 0.4661 0.7649 0.071 Uiso 1 1 calc R
C11 C 0.1442(5) 0.3780(5) 0.6886(2) 0.0497(12) Uani 1 1 d .
H11 H 0.1705 0.4488 0.6641 0.060 Uiso 1 1 calc R
C12 C -0.1706(4) 0.3584(4) 0.60730(19) 0.0405(10) Uani 1 1 d .
H12A H -0.2347 0.4092 0.5806 0.049 Uiso 1 1 calc R
H12B H -0.1219 0.4263 0.6327 0.049 Uiso 1 1 calc R
C13 C -0.2497(4) 0.2661(5) 0.6446(2) 0.0452(11) Uani 1 1 d U
C14 C -0.2667(5) 0.1240(5) 0.6340(2) 0.0545(13) Uani 1 1 d U
H14 H -0.2310 0.0828 0.6017 0.065 Uiso 1 1 calc R
C15 C -0.3383(6) 0.0442(7) 0.6724(3) 0.0786(19) Uani 1 1 d U
H15 H -0.3511 -0.0508 0.6657 0.094 Uiso 1 1 calc R
C16 C -0.3899(7) 0.1069(10) 0.7201(3) 0.095(2) Uani 1 1 d U
H16 H -0.4356 0.0531 0.7462 0.114 Uiso 1 1 calc R
C17 C -0.3752(8) 0.2447(10) 0.7298(3) 0.107(3) Uani 1 1 d U
H17 H -0.4127 0.2857 0.7617 0.128 Uiso 1 1 calc R
C18 C -0.3047(6) 0.3252(7) 0.6926(3) 0.0721(16) Uani 1 1 d U
H18 H -0.2941 0.4202 0.6997 0.086 Uiso 1 1 calc R
C19 C -0.2378(4) 0.3129(4) 0.48511(19) 0.0355(9) Uani 1 1 d .
C20 C -0.3408(4) 0.2152(4) 0.4828(2) 0.0417(10) Uani 1 1 d .
H20 H -0.3241 0.1272 0.4991 0.050 Uiso 1 1 calc R
C21 C -0.4682(5) 0.2470(6) 0.4566(2) 0.0556(13) Uani 1 1 d .
H21 H -0.5373 0.1807 0.4558 0.067 Uiso 1 1 calc R
C22 C -0.4938(6) 0.3735(6) 0.4321(2) 0.0640(16) Uani 1 1 d .
H22 H -0.5800 0.3937 0.4143 0.077 Uiso 1 1 calc R
C23 C -0.3931(6) 0.4720(6) 0.4334(3) 0.0664(16) Uani 1 1 d .
H23 H -0.4110 0.5584 0.4159 0.080 Uiso 1 1 calc R
C24 C -0.2646(5) 0.4444(5) 0.4605(2) 0.0542(13) Uani 1 1 d .
H24 H -0.1972 0.5126 0.4622 0.065 Uiso 1 1 calc R

loop_
_atom_site_aniso_label
_atom_site_aniso_U_11
_atom_site_aniso_U_22
_atom_site_aniso_U_33
_atom_site_aniso_U_23
_atom_site_aniso_U_13
_atom_site_aniso_U_12
I1 0.0613(2) 0.0779(3) 0.02749(17) -0.00409(17) 0.00400(14) 0.00765(17)
I2 0.04319(19) 0.0630(2) 0.0470(2) 0.00184(17) -0.00170(14) 0.00740(14)
O1 0.0396(18) 0.081(2) 0.0387(19) -0.0074(18) 0.0095(15) 0.0117(16)
N1 0.0350(19) 0.0387(18) 0.0260(18) -0.0003(16) 0.0058(15) 0.0036(14)
C1 0.039(2) 0.038(2) 0.026(2) 0.0004(19) 0.0046(18) -0.0028(18)
C2 0.034(2) 0.041(2) 0.031(2) -0.001(2) 0.0077(18) -0.0010(18)
C3 0.036(2) 0.038(2) 0.032(2) 0.001(2) 0.0024(18) 0.0002(17)
C4 0.036(2) 0.033(2) 0.026(2) -0.0011(18) 0.0050(17) -0.0007(16)
C5 0.037(2) 0.031(2) 0.028(2) 0.0004(18) 0.0030(17) -0.0031(16)
C6 0.037(2) 0.048(2) 0.027(2) -0.005(2) 0.0020(18) 0.0039(19)
C7 0.048(3) 0.051(3) 0.033(2) 0.001(2) -0.001(2) 0.001(2)
C8 0.054(3) 0.069(3) 0.034(3) 0.009(3) 0.004(2) 0.003(3)
C9 0.057(3) 0.088(4) 0.033(3) -0.007(3) -0.002(2) 0.001(3)
C10 0.052(3) 0.077(4) 0.046(3) -0.025(3) -0.002(2) -0.011(3)
C11 0.054(3) 0.052(3) 0.043(3) -0.008(2) 0.008(2) -0.009(2)
C12 0.045(3) 0.050(3) 0.028(2) -0.006(2) 0.0081(19) 0.010(2)
C13 0.033(2) 0.072(3) 0.030(2) 0.000(2) 0.0015(18) 0.006(2)
C14 0.049(3) 0.072(3) 0.041(3) 0.017(3) -0.004(2) -0.002(2)
C15 0.058(3) 0.096(4) 0.078(4) 0.022(4) -0.020(3) -0.020(3)
C16 0.068(4) 0.153(6) 0.065(4) 0.039(5) 0.012(3) -0.024(4)
C17 0.089(5) 0.171(6) 0.065(4) -0.004(5) 0.034(4) -0.005(5)
C18 0.070(4) 0.100(4) 0.049(3) -0.015(3) 0.023(3) -0.002(3)
C19 0.041(2) 0.041(2) 0.025(2) 0.004(2) 0.0063(18) 0.0075(18)
C20 0.044(3) 0.044(2) 0.037(3) 0.001(2) 0.001(2) 0.0017(19)
C21 0.044(3) 0.074(3) 0.049(3) -0.009(3) -0.001(2) 0.004(2)
C22 0.052(3) 0.092(4) 0.047(3) -0.010(3) -0.004(3) 0.031(3)
C23 0.077(4) 0.068(3) 0.054(4) 0.016(3) 0.001(3) 0.034(3)
C24 0.069(4) 0.048(3) 0.046(3) 0.013(2) 0.005(3) 0.006(2)

loop_
_atom_type_symbol
_atom_type_description
_atom_type_scat_dispersion_real
_atom_type_scat_dispersion_imag
_atom_type_scat_source
C C 0.0033 0.0016 'International Tables Vol C Tables 4.2.6.8 and 6.1.1.4'
H H 0.0000 0.0000 'International Tables Vol C Tables 4.2.6.8 and 6.1.1.4'
N N 0.0061 0.0033 'International Tables Vol C Tables 4.2.6.8 and 6.1.1.4'
O O 0.0106 0.0060 'International Tables Vol C Tables 4.2.6.8 and 6.1.1.4'
I I -0.4742 1.8119 'International Tables Vol C Tables 4.2.6.8 and 6.1.1.4'

loop_
_geom_angle_atom_site_label_1
_geom_angle_atom_site_label_2
_geom_angle_atom_site_label_3
_geom_angle
C4 N1 C12 119.6(3)
C5 N1 C4 119.9(3)
C5 N1 C12 120.4(3)
C2 C1 I1 114.9(3)
C5 C1 I1 121.2(3)
C5 C1 C2 124.0(4)
O1 C2 C1 123.3(4)
O1 C2 C3 124.4(4)
C3 C2 C1 112.2(4)
C2 C3 I2 115.4(3)
C4 C3 I2 120.8(3)
C4 C3 C2 123.8(4)
N1 C4 C6 117.7(4)
C3 C4 N1 120.0(4)
C3 C4 C6 122.2(4)
N1 C5 C19 117.5(4)
C1 C5 N1 120.0(4)
C1 C5 C19 122.3(4)
C7 C6 C4 121.1(4)
C7 C6 C11 118.7(4)
C11 C6 C4 120.1(4)
C6 C7 H7 120.0
C8 C7 C6 120.0(4)
C8 C7 H7 120.0
C7 C8 H8 119.5
C9 C8 C7 121.0(5)
C9 C8 H8 119.5
C8 C9 H9 120.1
C8 C9 C10 119.9(5)
C10 C9 H9 120.1
C9 C10 H10 119.8
C9 C10 C11 120.4(5)
C11 C10 H10 119.8
C6 C11 H11 120.0
C10 C11 C6 120.0(5)
C10 C11 H11 120.0
N1 C12 H12A 108.3
N1 C12 H12B 108.3
N1 C12 C13 116.1(3)
H12A C12 H12B 107.4
C13 C12 H12A 108.3
C13 C12 H12B 108.3
C14 C13 C12 122.8(4)
C18 C13 C12 117.8(5)
C18 C13 C14 119.4(5)
C13 C14 H14 120.4
C13 C14 C15 119.1(6)
C15 C14 H14 120.4
C14 C15 H15 120.2
C16 C15 C14 119.6(6)
C16 C15 H15 120.2
C15 C16 H16 119.5
C17 C16 C15 121.1(7)
C17 C16 H16 119.5
C16 C17 H17 119.9
C16 C17 C18 120.2(7)
C18 C17 H17 119.9
C13 C18 H18 119.7
C17 C18 C13 120.6(6)
C17 C18 H18 119.7
C20 C19 C5 120.0(4)
C20 C19 C24 119.1(4)
C24 C19 C5 120.9(4)
C19 C20 H20 119.8
C21 C20 C19 120.3(4)
C21 C20 H20 119.8
C20 C21 H21 119.7
C22 C21 C20 120.7(5)
C22 C21 H21 119.7
C21 C22 H22 119.9
C21 C22 C23 120.1(5)
C23 C22 H22 119.9
C22 C23 H23 119.7
C22 C23 C24 120.7(5)
C24 C23 H23 119.7
C19 C24 H24 120.5
C23 C24 C19 119.1(5)
C23 C24 H24 120.5

loop_
_geom_bond_atom_site_label_1
_geom_bond_atom_site_label_2
_geom_bond_distance
I1 C1 2.083(4)
I2 C3 2.084(4)
O1 C2 1.237(5)
N1 C4 1.395(5)
N1 C5 1.389(5)
N1 C12 1.479(5)
C1 C2 1.456(6)
C1 C5 1.347(6)
C2 C3 1.445(6)
C3 C4 1.356(6)
C4 C6 1.490(6)
C5 C19 1.504(6)
C6 C7 1.385(6)
C6 C11 1.400(6)
C7 H7 0.9300
C7 C8 1.382(6)
C8 H8 0.9300
C8 C9 1.365(7)
C9 H9 0.9300
C9 C10 1.367(7)
C10 H10 0.9300
C10 C11 1.384(7)
C11 H11 0.9300
C12 H12A 0.9700
C12 H12B 0.9700
C12 C13 1.491(6)
C13 C14 1.391(7)
C13 C18 1.380(7)
C14 H14 0.9300
C14 C15 1.397(8)
C15 H15 0.9300
C15 C16 1.376(10)
C16 H16 0.9300
C16 C17 1.345(10)
C17 H17 0.9300
C17 C18 1.377(9)
C18 H18 0.9300
C19 C20 1.378(6)
C19 C24 1.396(6)
C20 H20 0.9300
C20 C21 1.377(6)
C21 H21 0.9300
C21 C22 1.350(7)
C22 H22 0.9300
C22 C23 1.367(8)
C23 H23 0.9300
C23 C24 1.384(7)
C24 H24 0.9300

loop_
_geom_torsion_atom_site_label_1
_geom_torsion_atom_site_label_2
_geom_torsion_atom_site_label_3
_geom_torsion_atom_site_label_4
_geom_torsion
I1 C1 C2 O1 -4.4(5)
I1 C1 C2 C3 176.3(3)
I1 C1 C5 N1 -176.1(3)
I1 C1 C5 C19 8.2(5)
I2 C3 C4 N1 178.7(3)
I2 C3 C4 C6 -2.1(5)
O1 C2 C3 I2 3.4(6)
O1 C2 C3 C4 -178.5(4)
N1 C4 C6 C7 88.6(5)
N1 C4 C6 C11 -95.4(5)
N1 C5 C19 C20 -85.6(5)
N1 C5 C19 C24 97.2(5)
N1 C12 C13 C14 -21.1(6)
N1 C12 C13 C18 157.2(4)
C1 C2 C3 I2 -177.3(3)
C1 C2 C3 C4 0.8(6)
C1 C5 C19 C20 90.2(5)
C1 C5 C19 C24 -87.0(5)
C2 C1 C5 N1 2.7(6)
C2 C1 C5 C19 -172.9(4)
C2 C3 C4 N1 0.7(6)
C2 C3 C4 C6 179.9(4)
C3 C4 C6 C7 -90.7(5)
C3 C4 C6 C11 85.4(5)
C4 N1 C5 C1 -0.9(5)
C4 N1 C5 C19 174.9(3)
C4 N1 C12 C13 -77.6(5)
C4 C6 C7 C8 177.2(4)
C4 C6 C11 C10 -176.3(4)
C5 N1 C4 C3 -0.8(6)
C5 N1 C4 C6 180.0(3)
C5 N1 C12 C13 107.3(4)
C5 C1 C2 O1 176.7(4)
C5 C1 C2 C3 -2.6(6)
C5 C19 C20 C21 -177.3(4)
C5 C19 C24 C23 175.9(5)
C6 C7 C8 C9 -0.3(7)
C7 C6 C11 C10 -0.1(7)
C7 C8 C9 C10 -1.3(8)
C8 C9 C10 C11 2.3(8)
C9 C10 C11 C6 -1.5(8)
C11 C6 C7 C8 1.0(7)
C12 N1 C4 C3 -175.9(4)
C12 N1 C4 C6 4.9(5)
C12 N1 C5 C1 174.2(4)
C12 N1 C5 C19 -10.0(5)
C12 C13 C14 C15 177.7(4)
C12 C13 C18 C17 -178.0(6)
C13 C14 C15 C16 -0.4(8)
C14 C13 C18 C17 0.4(9)
C14 C15 C16 C17 1.5(10)
C15 C16 C17 C18 -1.7(12)
C16 C17 C18 C13 0.7(11)
C18 C13 C14 C15 -0.5(7)
C19 C20 C21 C22 0.9(8)
C20 C19 C24 C23 -1.3(7)
C20 C21 C22 C23 -0.4(9)
C21 C22 C23 C24 -1.0(9)
C22 C23 C24 C19 1.8(8)
C24 C19 C20 C21 0.0(7)
